data_1532708
loop_
_publ_author_name
'Latroche, M.'
'Percheron-Guegan, A.'
'Paul-Boncour, V.'

_publ_section_title
;
 Structural properties of two deuterides La Y2 Ni9 D12.8 and Ce Y2 Ni9
 D7.7 determined by neutron powder diffraction and X-ray absorption
 spectroscopy
;
_journal_name_full 'Journal of Solid State Chemistry'
_journal_page_first 2542
_journal_page_last 2549
_journal_volume 177
_journal_year 2004
_chemical_formula_sum 'D12.38 La Ni9 Y2'
_chemical_name_systematic 'La Y2 Ni9 D12.38'
_space_group_IT_number 166
_symmetry_space_group_name_Hall '-R 3 2"'
_symmetry_space_group_name_H-M 'R -3 m :H'
_cell_angle_alpha 90
_cell_angle_beta 90
_cell_angle_gamma 120
_cell_formula_units_Z 3
_cell_length_a 5.3957
_cell_length_b 5.3957
_cell_length_c 26.885
_cell_volume 677.854
_citation_journal_id_ASTM JSSCBI
_cod_data_source_file Latroche_JSSCBI_2004_1785.cif
_cod_data_source_block D12.38La1Ni9Y2
_cod_original_cell_volume 677.8541
_cod_original_formula_sum 'D12.38 La1 Ni9 Y2'
_cod_database_code 1532708

loop_
_symmetry_equiv_pos_as_xyz
x,y,z
-y,x-y,z
-x+y,-x,z
y,x,-z
-x,-x+y,-z
x-y,-y,-z
-x,-y,-z
y,-x+y,-z
x-y,x,-z
-y,-x,z
x,x-y,z
-x+y,y,z
x+2/3,y+1/3,z+1/3
-y+2/3,x-y+1/3,z+1/3
-x+y+2/3,-x+1/3,z+1/3
y+2/3,x+1/3,-z+1/3
-x+2/3,-x+y+1/3,-z+1/3
x-y+2/3,-y+1/3,-z+1/3
-x+2/3,-y+1/3,-z+1/3
y+2/3,-x+y+1/3,-z+1/3
x-y+2/3,x+1/3,-z+1/3
-y+2/3,-x+1/3,z+1/3
x+2/3,x-y+1/3,z+1/3
-x+y+2/3,y+1/3,z+1/3
x+1/3,y+2/3,z+2/3
-y+1/3,x-y+2/3,z+2/3
-x+y+1/3,-x+2/3,z+2/3
y+1/3,x+2/3,-z+2/3
-x+1/3,-x+y+2/3,-z+2/3
x-y+1/3,-y+2/3,-z+2/3
-x+1/3,-y+2/3,-z+2/3
y+1/3,-x+y+2/3,-z+2/3
x-y+1/3,x+2/3,-z+2/3
-y+1/3,-x+2/3,z+2/3
x+1/3,x-y+2/3,z+2/3
-x+y+1/3,y+2/3,z+2/3

loop_
_atom_site_label
_atom_site_type_symbol
_atom_site_fract_x
_atom_site_fract_y
_atom_site_fract_z
_atom_site_occupancy
_atom_site_U_iso_or_equiv
D4 D 0.233 0.767 0.113 0.07 0.0
Ni3 Ni 0.4958 0.5042 0.0815 1 0.0
D3 D 0.233 0.767 0.887 0.11 0.0
D7 D 0.831 0.169 0.0655 0.52 0.0
Y1 Y 0 0 0 0.22 0.0
La1 La 0 0 0 0.78 0.0
Ni1 Ni 0 0 0.5 1 0.0
D8 D 0.478 0.002 0.0196 0.217 0.0
D6 D 0 0 0.615 0.33 0.0
D2 D 0.856 0.144 0.091 0.26 0.0
Ni2 Ni 0 0 0.3293 1 0.0
D1 D 0 0 0.565 0.24 0.0
D5 D 0.46 0.992 0.1404 0.24 0.0
La2 La 0 0 0.1397 0.11 0.0
Y2 Y 0 0 0.1397 0.89 0.0
